data_7105256
loop_
_publ_author_name
'Zhang, Zhiguo'
'Zhang, Qian'
'Ni, Zhikun'
'Liu, Qun'

_publ_section_title
;
 Ag-containing all-carbon 1,3-dipoles: generation and formal
 cycloaddition for furo[3,2-b]-\b/\g-lactams
;
_journal_issue 8
_journal_name_full 'Chemical Communications'
_journal_page_first 1269
_journal_paper_doi 10.1039/b917856b
_journal_volume 46
_journal_year 2010
_chemical_formula_sum 'C22 H21 N O3'
_chemical_formula_weight 347.40
_chemical_name_systematic
;
?
;
_space_group_IT_number 14
_symmetry_cell_setting monoclinic
_symmetry_space_group_name_Hall '-P 2ybc'
_symmetry_space_group_name_H-M 'P 1 21/c 1'
_atom_sites_solution_hydrogens geom
_atom_sites_solution_primary direct
_atom_sites_solution_secondary difmap
_audit_creation_method SHELXL-97
_cell_angle_alpha 90.00
_cell_angle_beta 90.881(2)
_cell_angle_gamma 90.00
_cell_formula_units_Z 4
_cell_length_a 7.6160(8)
_cell_length_b 22.393(2)
_cell_length_c 10.5250(10)
_cell_measurement_reflns_used 25
_cell_measurement_temperature 273(2)
_cell_measurement_theta_max 15
_cell_measurement_theta_min 7.5
_cell_volume 1794.8(3)
_computing_cell_refinement 'Bruker FRAMBO'
_computing_data_collection 'Bruker FRAMBO'
_computing_data_reduction 'Bruker SAINT'
_computing_structure_refinement 'SHELXL-97 (Sheldrick, 1997)'
_computing_structure_solution 'SHELXS-97 (Sheldrick, 1990)'
_diffrn_ambient_temperature 273(2)
_diffrn_measured_fraction_theta_full 0.996
_diffrn_measured_fraction_theta_max 0.996
_diffrn_measurement_device_type 'CCD area detector'
_diffrn_measurement_method 'phi and omega scans'
_diffrn_radiation_monochromator graphite
_diffrn_radiation_source 'fine-focus sealed tube'
_diffrn_radiation_type MoK\a
_diffrn_radiation_wavelength 0.71073
_diffrn_reflns_av_R_equivalents 0.0283
_diffrn_reflns_av_sigmaI/netI 0.0342
_diffrn_reflns_limit_h_max 9
_diffrn_reflns_limit_h_min -9
_diffrn_reflns_limit_k_max 27
_diffrn_reflns_limit_k_min -18
_diffrn_reflns_limit_l_max 11
_diffrn_reflns_limit_l_min -12
_diffrn_reflns_number 9719
_diffrn_reflns_theta_full 25.69
_diffrn_reflns_theta_max 25.69
_diffrn_reflns_theta_min 1.82
_diffrn_standards_decay_% 0
_diffrn_standards_interval_count 150
_diffrn_standards_number 0
_exptl_absorpt_coefficient_mu 0.085
_exptl_absorpt_correction_T_max 0.992
_exptl_absorpt_correction_T_min 0.989
_exptl_absorpt_correction_type empirical
_exptl_crystal_colour colourless
_exptl_crystal_density_diffrn 1.286
_exptl_crystal_density_method 'not measured'
_exptl_crystal_description block
_exptl_crystal_F_000 736.0
_exptl_crystal_size_max 0.149
_exptl_crystal_size_mid 0.112
_exptl_crystal_size_min 0.100
_refine_diff_density_max 0.190
_refine_diff_density_min -0.163
_refine_diff_density_rms 0.032
_refine_ls_extinction_method none
_refine_ls_goodness_of_fit_ref 1.055
_refine_ls_hydrogen_treatment refall
_refine_ls_matrix_type full
_refine_ls_number_parameters 319
_refine_ls_number_reflns 3400
_refine_ls_number_restraints 0
_refine_ls_restrained_S_all 1.055
_refine_ls_R_factor_all 0.0690
_refine_ls_R_factor_gt 0.0474
_refine_ls_shift/su_max 0.000
_refine_ls_shift/su_mean 0.000
_refine_ls_structure_factor_coef Fsqd
_refine_ls_weighting_details 'calc w=1/[\s^2^(Fo^2^)+(0.0511P)^2^+0.2092P] where P=(Fo^2^+2Fc^2^)/3'
_refine_ls_weighting_scheme calc
_refine_ls_wR_factor_gt 0.1041
_refine_ls_wR_factor_ref 0.1145
_reflns_number_gt 2495
_reflns_number_total 3413
_reflns_threshold_expression >2sigma(I)
_cod_data_source_file b917856b.txt
_cod_data_source_block 2j
_cod_depositor_comments
;
The following automatic conversions were performed:
'_symmetry_cell_setting' value 'Monoclinic' changed to 'monoclinic'
according to '/home/saulius/struct/CIF-dictionaries/cif_core.dic'
dictionary named 'cif_core.dic' version 2.4.1 from 2010-06-29.

Automatic conversion script
Id: cif_fix_enum 1527 2010-12-29 10:47:43Z saulius 
;
_cod_original_sg_symbol_H-M 'P21/c '
_cod_original_formula_sum 'C22 H21 N1 O3'
_cod_database_code 7105256

loop_
_symmetry_equiv_pos_as_xyz
'x, y, z'
'-x, y+1/2, -z+1/2'
'-x, -y, -z'
'x, -y-1/2, z-1/2'

loop_
_atom_site_label
_atom_site_type_symbol
_atom_site_fract_x
_atom_site_fract_y
_atom_site_fract_z
_atom_site_U_iso_or_equiv
_atom_site_adp_type
_atom_site_occupancy
_atom_site_symmetry_multiplicity
_atom_site_calc_flag
_atom_site_refinement_flags
_atom_site_disorder_assembly
_atom_site_disorder_group
O1 O 0.15716(16) 0.05296(6) 0.37592(12) 0.0489(4) Uani 1 1 d . . .
O2 O 0.17281(19) 0.30993(6) 0.12186(14) 0.0595(4) Uani 1 1 d . . .
O3 O 0.63837(17) -0.03149(6) 0.27497(15) 0.0628(4) Uani 1 1 d . . .
N1 N 0.36181(19) -0.02495(6) 0.18379(15) 0.0425(4) Uani 1 1 d . . .
C19 C 0.2291(2) 0.13201(8) 0.22824(17) 0.0379(4) Uani 1 1 d . . .
C3 C 0.3955(3) -0.18910(9) 0.14710(19) 0.0449(5) Uani 1 1 d . . .
C5 C 0.3441(2) -0.08353(8) 0.13395(17) 0.0398(4) Uani 1 1 d . . .
C17 C 0.2727(3) 0.21362(9) 0.0828(2) 0.0459(5) Uani 1 1 d . . .
C18 C 0.2952(2) 0.15475(9) 0.11535(19) 0.0442(5) Uani 1 1 d . . .
C4 C 0.4217(2) -0.13230(8) 0.19453(18) 0.0429(5) Uani 1 1 d . . .
C2 C 0.2917(2) -0.20006(9) 0.04009(18) 0.0445(5) Uani 1 1 d . . .
C9 C 0.4576(2) 0.05546(8) 0.30444(17) 0.0394(4) Uani 1 1 d . . .
C11 C 0.2214(2) 0.02024(8) 0.16802(19) 0.0410(4) Uani 1 1 d . . .
C14 C 0.1385(3) 0.17082(9) 0.30561(19) 0.0461(5) Uani 1 1 d . . .
C16 C 0.1835(2) 0.25223(8) 0.16223(19) 0.0434(5) Uani 1 1 d . . .
C15 C 0.1147(3) 0.23046(9) 0.27326(19) 0.0490(5) Uani 1 1 d . . .
C10 C 0.2686(2) 0.06829(8) 0.26791(16) 0.0388(4) Uani 1 1 d . . .
C8 C 0.5014(2) -0.00443(8) 0.25562(19) 0.0437(5) Uani 1 1 d . . .
C6 C 0.2403(3) -0.09374(9) 0.02639(19) 0.0489(5) Uani 1 1 d . . .
C13 C 0.0242(3) 0.01794(9) 0.3266(2) 0.0520(5) Uani 1 1 d . . .
C21 C 0.6020(3) 0.10203(10) 0.3095(2) 0.0504(5) Uani 1 1 d . . .
C7 C 0.2141(3) -0.15116(9) -0.01780(19) 0.0507(5) Uani 1 1 d . . .
C12 C 0.0458(2) -0.00081(9) 0.2106(2) 0.0487(5) Uani 1 1 d . . .
C1 C 0.2670(4) -0.26232(12) -0.0112(3) 0.0649(7) Uani 1 1 d . . .
C25 C 0.5377(3) 0.07565(11) 0.4289(2) 0.0547(6) Uani 1 1 d . . .
C20 C 0.0873(4) 0.35235(11) 0.2013(3) 0.0680(7) Uani 1 1 d . . .
H1 H 0.139(3) -0.1586(9) -0.0939(19) 0.057(6) Uiso 1 1 d . . .
H4 H 0.494(2) -0.1254(8) 0.2683(18) 0.049(5) Uiso 1 1 d . . .
H13 H 0.359(3) 0.1277(9) 0.0615(18) 0.054(6) Uiso 1 1 d . . .
H15 H 0.091(3) 0.1545(10) 0.386(2) 0.072(7) Uiso 1 1 d . . .
H10 H 0.464(3) 0.0994(10) 0.482(2) 0.066(7) Uiso 1 1 d . . .
H6 H -0.032(3) -0.0279(9) 0.1648(19) 0.061(6) Uiso 1 1 d . . .
H7 H -0.068(3) 0.0111(9) 0.388(2) 0.067(7) Uiso 1 1 d . . .
H11 H 0.609(3) 0.0456(10) 0.473(2) 0.064(6) Uiso 1 1 d . . .
H2 H 0.191(2) -0.0604(9) -0.0192(18) 0.053(6) Uiso 1 1 d . . .
H8 H 0.717(3) 0.0885(9) 0.2768(17) 0.053(6) Uiso 1 1 d . . .
H14 H 0.050(3) 0.2574(10) 0.330(2) 0.066(6) Uiso 1 1 d . . .
H9 H 0.569(3) 0.1426(10) 0.2905(19) 0.064(6) Uiso 1 1 d . . .
H3 H 0.448(2) -0.2209(9) 0.1906(17) 0.046(5) Uiso 1 1 d . . .
H12 H 0.315(2) 0.2288(9) 0.0048(19) 0.056(6) Uiso 1 1 d . . .
H16 H -0.038(4) 0.3403(10) 0.214(2) 0.081(8) Uiso 1 1 d . . .
H17 H 0.149(3) 0.3544(11) 0.290(3) 0.093(9) Uiso 1 1 d . . .
H18 H 0.103(3) 0.3887(12) 0.158(2) 0.083(8) Uiso 1 1 d . . .
H5 H 0.223(2) 0.0370(8) 0.0829(18) 0.043(5) Uiso 1 1 d . . .
H20 H 0.197(5) -0.2629(16) -0.076(3) 0.147(15) Uiso 1 1 d . . .
H24 H 0.371(5) -0.2768(16) -0.034(3) 0.148(15) Uiso 1 1 d . . .
H23 H 0.231(5) -0.2886(18) 0.047(4) 0.158(16) Uiso 1 1 d . . .

loop_
_atom_site_aniso_label
_atom_site_aniso_U_11
_atom_site_aniso_U_22
_atom_site_aniso_U_33
_atom_site_aniso_U_23
_atom_site_aniso_U_13
_atom_site_aniso_U_12
O1 0.0454(8) 0.0523(9) 0.0493(8) 0.0093(6) 0.0083(6) -0.0039(6)
O2 0.0739(10) 0.0339(8) 0.0709(10) 0.0026(7) 0.0082(8) 0.0103(7)
O3 0.0360(8) 0.0481(9) 0.1037(12) -0.0056(8) -0.0146(7) 0.0042(6)
N1 0.0376(8) 0.0356(9) 0.0541(9) -0.0025(7) -0.0056(7) 0.0018(7)
C19 0.0346(9) 0.0367(10) 0.0423(10) -0.0014(8) 0.0011(8) 0.0011(7)
C3 0.0465(11) 0.0400(12) 0.0482(11) 0.0029(10) 0.0039(9) 0.0056(9)
C5 0.0371(10) 0.0367(11) 0.0457(10) -0.0002(9) 0.0022(8) -0.0007(8)
C17 0.0482(11) 0.0418(12) 0.0481(12) 0.0058(10) 0.0081(9) 0.0056(9)
C18 0.0466(11) 0.0388(11) 0.0475(11) -0.0002(9) 0.0100(9) 0.0086(9)
C4 0.0428(10) 0.0427(12) 0.0432(11) -0.0008(9) -0.0022(9) 0.0016(9)
C2 0.0433(10) 0.0416(11) 0.0488(11) -0.0037(9) 0.0064(9) -0.0027(9)
C9 0.0380(10) 0.0352(10) 0.0451(11) 0.0031(8) -0.0030(8) -0.0030(8)
C11 0.0401(10) 0.0348(10) 0.0480(11) 0.0048(9) -0.0045(8) 0.0035(8)
C14 0.0515(12) 0.0430(12) 0.0440(11) -0.0009(9) 0.0067(9) 0.0038(9)
C16 0.0423(10) 0.0335(11) 0.0543(12) -0.0024(9) -0.0024(9) 0.0037(8)
C15 0.0568(12) 0.0432(12) 0.0473(12) -0.0089(10) 0.0068(10) 0.0095(10)
C10 0.0363(10) 0.0374(10) 0.0427(10) 0.0027(8) 0.0030(8) -0.0011(8)
C8 0.0336(10) 0.0392(11) 0.0583(12) 0.0040(9) -0.0014(8) -0.0027(8)
C6 0.0515(12) 0.0423(12) 0.0528(12) 0.0029(10) -0.0082(9) 0.0023(9)
C13 0.0356(11) 0.0460(13) 0.0743(16) 0.0163(11) 0.0021(11) -0.0016(9)
C21 0.0451(12) 0.0418(12) 0.0641(14) 0.0044(11) -0.0063(10) -0.0084(10)
C7 0.0528(12) 0.0515(13) 0.0474(12) -0.0039(10) -0.0066(10) -0.0035(10)
C12 0.0358(10) 0.0390(11) 0.0711(15) 0.0061(11) -0.0092(10) -0.0006(9)
C1 0.0715(18) 0.0474(14) 0.0758(19) -0.0132(14) -0.0018(15) -0.0031(13)
C25 0.0550(13) 0.0580(14) 0.0509(13) 0.0000(12) -0.0102(11) -0.0059(11)
C20 0.0723(18) 0.0339(13) 0.098(2) -0.0096(14) 0.0053(15) 0.0063(12)

loop_
_atom_type_symbol
_atom_type_description
_atom_type_scat_dispersion_real
_atom_type_scat_dispersion_imag
_atom_type_scat_source
C C 0.0033 0.0016 'International Tables Vol C Tables 4.2.6.8 and 6.1.1.4'
H H 0.0000 0.0000 'International Tables Vol C Tables 4.2.6.8 and 6.1.1.4'
N N 0.0061 0.0033 'International Tables Vol C Tables 4.2.6.8 and 6.1.1.4'
O O 0.0106 0.0060 'International Tables Vol C Tables 4.2.6.8 and 6.1.1.4'

loop_
_geom_angle_atom_site_label_1
_geom_angle_atom_site_label_2
_geom_angle_atom_site_label_3
_geom_angle
_geom_angle_site_symmetry_1
_geom_angle_site_symmetry_3
_geom_angle_publ_flag
C13 O1 C10 105.78(15) . . ?
C16 O2 C20 118.27(18) . . ?
C8 N1 C5 125.53(15) . . ?
C8 N1 C11 112.63(14) . . ?
C5 N1 C11 121.76(14) . . ?
C14 C19 C18 117.56(17) . . ?
C14 C19 C10 121.88(16) . . ?
C18 C19 C10 120.40(16) . . ?
C4 C3 C2 122.28(19) . . ?
C6 C5 C4 118.46(18) . . ?
C6 C5 N1 120.20(17) . . ?
C4 C5 N1 121.26(16) . . ?
C18 C17 C16 120.56(19) . . ?
C17 C18 C19 121.23(18) . . ?
C3 C4 C5 119.96(18) . . ?
C7 C2 C3 116.88(18) . . ?
C7 C2 C1 121.7(2) . . ?
C3 C2 C1 121.4(2) . . ?
C8 C9 C25 118.99(17) . . ?
C8 C9 C10 107.68(14) . . ?
C25 C9 C10 122.39(17) . . ?
C8 C9 C21 117.99(17) . . ?
C25 C9 C21 58.61(13) . . ?
C10 C9 C21 124.45(16) . . ?
N1 C11 C12 113.54(15) . . ?
N1 C11 C10 103.89(14) . . ?
C12 C11 C10 102.46(16) . . ?
C19 C14 C15 121.61(19) . . ?
O2 C16 C15 125.37(17) . . ?
O2 C16 C17 115.49(17) . . ?
C15 C16 C17 119.14(18) . . ?
C16 C15 C14 119.88(18) . . ?
O1 C10 C9 108.53(13) . . ?
O1 C10 C19 108.58(14) . . ?
C9 C10 C19 115.66(14) . . ?
O1 C10 C11 103.48(14) . . ?
C9 C10 C11 104.58(14) . . ?
C19 C10 C11 115.19(14) . . ?
O3 C8 N1 125.29(18) . . ?
O3 C8 C9 126.17(17) . . ?
N1 C8 C9 108.54(15) . . ?
C7 C6 C5 120.31(19) . . ?
C12 C13 O1 115.72(19) . . ?
C25 C21 C9 60.37(13) . . ?
C6 C7 C2 122.09(19) . . ?
C13 C12 C11 107.80(18) . . ?
C21 C25 C9 61.03(13) . . ?

loop_
_geom_bond_atom_site_label_1
_geom_bond_atom_site_label_2
_geom_bond_distance
_geom_bond_site_symmetry_2
_geom_bond_publ_flag
O1 C13 1.376(2) . ?
O1 C10 1.470(2) . ?
O2 C16 1.362(2) . ?
O2 C20 1.429(3) . ?
O3 C8 1.221(2) . ?
N1 C8 1.374(2) . ?
N1 C5 1.418(2) . ?
N1 C11 1.480(2) . ?
C19 C14 1.383(2) . ?
C19 C18 1.394(3) . ?
C19 C10 1.516(2) . ?
C3 C4 1.380(3) . ?
C3 C2 1.388(3) . ?
C5 C6 1.390(3) . ?
C5 C4 1.392(2) . ?
C17 C18 1.372(3) . ?
C17 C16 1.388(3) . ?
C2 C7 1.381(3) . ?
C2 C1 1.506(3) . ?
C9 C8 1.476(3) . ?
C9 C25 1.506(3) . ?
C9 C10 1.512(2) . ?
C9 C21 1.516(3) . ?
C11 C12 1.494(3) . ?
C11 C10 1.543(3) . ?
C14 C15 1.390(3) . ?
C16 C15 1.377(3) . ?
C6 C7 1.381(3) . ?
C13 C12 1.304(3) . ?
C21 C25 1.479(3) . ?
